data_4311075
loop_
_publ_author_name
'Victor Ovcharenko'
'Elena Fursova'
'Galina Romanenko'
'Vladimir Ikorskii'

_publ_section_title
;
 Synthesis and Structure of Heterospin Compounds Based on the
 [Mn6(O)2Piv10]- Cluster Unit and Nitroxide
;
_journal_name_full 'Inorganic Chemistry'
_journal_page_first 3332
_journal_page_last 3334
_journal_paper_doi 10.1021/ic049859y
_journal_volume 43
_journal_year 2004
_chemical_formula_sum 'C66 H120 Mn6 N4 O26'
_chemical_formula_weight 1715.30
_chemical_name_systematic
; 
 ? 
;
_space_group_IT_number 167
_symmetry_cell_setting rhombohedral
_symmetry_space_group_name_Hall '-R 3 2"c'
_symmetry_space_group_name_H-M 'R -3 c :H'
_atom_sites_solution_hydrogens geom
_atom_sites_solution_primary direct
_atom_sites_solution_secondary difmap
_audit_creation_method SHELXL-97
_cell_angle_alpha 90.00
_cell_angle_beta 90.00
_cell_angle_gamma 120.00
_cell_formula_units_Z 18
_cell_length_a 27.476(4)
_cell_length_b 27.476(4)
_cell_length_c 66.576(8)
_cell_measurement_reflns_used 5315
_cell_measurement_temperature 273(2)
_cell_measurement_theta_max 18.72
_cell_measurement_theta_min 2.28
_cell_volume 43527(10)
_computing_cell_refinement 'Bruker SMART'
_computing_data_collection 'Bruker SMART'
_computing_data_reduction 'Bruker SAINT'
_computing_molecular_graphics 'Bruker SHELXTL'
_computing_publication_material 'Bruker SHELXTL'
_computing_structure_refinement 'SHELXL-97 (Sheldrick, 1997)'
_computing_structure_solution 'SHELXS-97 (Sheldrick, 1990)'
_diffrn_ambient_temperature 273(2)
_diffrn_measured_fraction_theta_full 0.990
_diffrn_measured_fraction_theta_max 0.990
_diffrn_measurement_device_type 'CCD area detector'
_diffrn_measurement_method 'phi and omega scans'
_diffrn_radiation_monochromator graphite
_diffrn_radiation_source 'fine-focus sealed tube'
_diffrn_radiation_type MoK\a
_diffrn_radiation_wavelength 0.71073
_diffrn_reflns_av_R_equivalents 0.1049
_diffrn_reflns_av_sigmaI/netI 0.0831
_diffrn_reflns_limit_h_max 22
_diffrn_reflns_limit_h_min -30
_diffrn_reflns_limit_k_max 30
_diffrn_reflns_limit_k_min -29
_diffrn_reflns_limit_l_max 73
_diffrn_reflns_limit_l_min -73
_diffrn_reflns_number 60817
_diffrn_reflns_theta_full 23.34
_diffrn_reflns_theta_max 23.34
_diffrn_reflns_theta_min 1.74
_exptl_absorpt_coefficient_mu 0.822
_exptl_absorpt_correction_type none
_exptl_crystal_density_diffrn 1.178
_exptl_crystal_density_meas 0
_exptl_crystal_density_method 'not measured'
_exptl_crystal_F_000 16236
_refine_diff_density_max 0.984
_refine_diff_density_min -0.504
_refine_diff_density_rms 0.083
_refine_ls_extinction_coef 0.00016(2)
_refine_ls_extinction_expression Fc^*^=kFc[1+0.001xFc^2^\l^3^/sin(2\q)]^-1/4^
_refine_ls_extinction_method SHELXL
_refine_ls_goodness_of_fit_ref 0.747
_refine_ls_hydrogen_treatment mixed
_refine_ls_matrix_type full
_refine_ls_number_parameters 521
_refine_ls_number_reflns 6966
_refine_ls_number_restraints 0
_refine_ls_restrained_S_all 0.747
_refine_ls_R_factor_all 0.0917
_refine_ls_R_factor_gt 0.0570
_refine_ls_shift/su_max 1.755
_refine_ls_shift/su_mean 0.019
_refine_ls_structure_factor_coef Fsqd
_refine_ls_weighting_details 'calc w=1/[\s^2^(Fo^2^)+(0.1539P)^2^+0.0000P] where P=(Fo^2^+2Fc^2^)/3'
_refine_ls_weighting_scheme calc
_refine_ls_wR_factor_gt 0.1572
_refine_ls_wR_factor_ref 0.1816
_reflns_number_gt 4606
_reflns_number_total 6966
_reflns_threshold_expression >2sigma(I)
_cod_data_source_file ic049859ysi20040203_080612_3.cif
_cod_data_source_block r3c
_cod_depositor_comments
;
The following automatic conversions were performed:
'_symmetry_cell_setting' value 'Rhombohedral' changed to 'rhombohedral'
according to '/home/saulius/struct/CIF-dictionaries/cif_core.dic'
dictionary named 'cif_core.dic' version 2.4.1 from 2010-06-29.

Automatic conversion script
Id: cif_fix_enum 1527 2010-12-29 10:47:43Z saulius 
;
_cod_original_cell_volume 43526(10)
_cod_original_sg_symbol_H-M 'R -3 c'
_cod_database_code 4311075

loop_
_symmetry_equiv_pos_as_xyz
'x, y, z'
'-y, x-y, z'
'-x+y, -x, z'
'y, x, -z+1/2'
'x-y, -y, -z+1/2'
'-x, -x+y, -z+1/2'
'x+2/3, y+1/3, z+1/3'
'-y+2/3, x-y+1/3, z+1/3'
'-x+y+2/3, -x+1/3, z+1/3'
'y+2/3, x+1/3, -z+5/6'
'x-y+2/3, -y+1/3, -z+5/6'
'-x+2/3, -x+y+1/3, -z+5/6'
'x+1/3, y+2/3, z+2/3'
'-y+1/3, x-y+2/3, z+2/3'
'-x+y+1/3, -x+2/3, z+2/3'
'y+1/3, x+2/3, -z+7/6'
'x-y+1/3, -y+2/3, -z+7/6'
'-x+1/3, -x+y+2/3, -z+7/6'
'-x, -y, -z'
'y, -x+y, -z'
'x-y, x, -z'
'-y, -x, z-1/2'
'-x+y, y, z-1/2'
'x, x-y, z-1/2'
'-x+2/3, -y+1/3, -z+1/3'
'y+2/3, -x+y+1/3, -z+1/3'
'x-y+2/3, x+1/3, -z+1/3'
'-y+2/3, -x+1/3, z-1/6'
'-x+y+2/3, y+1/3, z-1/6'
'x+2/3, x-y+1/3, z-1/6'
'-x+1/3, -y+2/3, -z+2/3'
'y+1/3, -x+y+2/3, -z+2/3'
'x-y+1/3, x+2/3, -z+2/3'
'-y+1/3, -x+2/3, z+1/6'
'-x+y+1/3, y+2/3, z+1/6'
'x+1/3, x-y+2/3, z+1/6'

loop_
_atom_site_label
_atom_site_type_symbol
_atom_site_fract_x
_atom_site_fract_y
_atom_site_fract_z
_atom_site_U_iso_or_equiv
_atom_site_adp_type
_atom_site_occupancy
_atom_site_symmetry_multiplicity
_atom_site_calc_flag
_atom_site_refinement_flags
_atom_site_disorder_assembly
_atom_site_disorder_group
Mn1 Mn 0.16832(3) 0.36186(3) 0.048182(11) 0.0381(3) Uani 1 1 d . . .
Mn2 Mn 0.25011(3) 0.39192(3) 0.085354(10) 0.0324(3) Uani 1 1 d . . .
Mn3 Mn 0.29011(3) 0.33970(3) 0.119856(11) 0.0393(3) Uani 1 1 d . . .
O11 O 0.24368(18) 0.29864(18) 0.14591(6) 0.0624(12) Uani 1 1 d . . .
O12 O 0.17643(18) 0.32153(18) 0.14734(6) 0.0586(11) Uani 1 1 d . . .
C11 C 0.2072(3) 0.3055(3) 0.15508(8) 0.0565(16) Uani 1 1 d . . .
C12 C 0.2010(3) 0.2926(4) 0.17756(10) 0.088(3) Uani 1 1 d . . .
C13 C 0.2209(11) 0.3542(9) 0.18781(19) 0.226(8) Uani 1 1 d . . .
H13A H 0.2178 0.3503 0.2022 0.21(5) Uiso 1 1 calc R . .
H13B H 0.1972 0.3682 0.1831 0.8(5) Uiso 1 1 calc R . .
H13C H 0.2592 0.3800 0.1842 0.7(2) Uiso 1 1 calc R . .
C14 C 0.1441(5) 0.2667(10) 0.18405(19) 0.229(9) Uani 1 1 d . . .
H14A H 0.1241 0.2285 0.1794 0.6(3) Uiso 1 1 calc R . .
H14B H 0.1268 0.2868 0.1786 1.5(10) Uiso 1 1 calc R . .
H14C H 0.1429 0.2674 0.1985 0.13(3) Uiso 1 1 calc R . .
C15 C 0.2448(6) 0.2858(11) 0.18542(16) 0.274(12) Uani 1 1 d . . .
H15A H 0.2414 0.2514 0.1805 0.34(11) Uiso 1 1 calc R . .
H15B H 0.2427 0.2846 0.1998 0.11(3) Uiso 1 1 calc R . .
H15C H 0.2803 0.3169 0.1813 0.15(4) Uiso 1 1 calc R . .
O21 O 0.26885(16) 0.44652(15) 0.10682(5) 0.0461(9) Uani 1 1 d . . .
O22 O 0.30372(16) 0.41855(16) 0.13143(5) 0.0505(10) Uani 1 1 d . . .
C21 C 0.2912(2) 0.4522(2) 0.12371(9) 0.0460(14) Uani 1 1 d . . .
C22 C 0.3048(3) 0.5050(3) 0.13547(10) 0.068(2) Uani 1 1 d . . .
C23 C 0.2757(8) 0.5303(6) 0.1283(2) 0.359(16) Uani 1 1 d . . .
H23A H 0.2832 0.5382 0.1142 0.13(4) Uiso 1 1 calc R . .
H23B H 0.2873 0.5648 0.1354 0.20(4) Uiso 1 1 calc R . .
H23C H 0.2361 0.5056 0.1303 0.07(2) Uiso 1 1 calc R . .
C24 C 0.3651(5) 0.5440(5) 0.1340(3) 0.212(8) Uani 1 1 d . . .
H24A H 0.3750 0.5552 0.1203 0.43(15) Uiso 1 1 calc R . .
H24B H 0.3852 0.5259 0.1387 0.14(4) Uiso 1 1 calc R . .
H24C H 0.3750 0.5765 0.1421 0.20(5) Uiso 1 1 calc R . .
C25 C 0.2957(10) 0.4898(6) 0.15795(17) 0.212(8) Uani 1 1 d . . .
H25A H 0.3039 0.5226 0.1656 0.11(3) Uiso 1 1 calc R . .
H25B H 0.3202 0.4761 0.1621 0.7(3) Uiso 1 1 calc R . .
H25C H 0.2573 0.4612 0.1601 0.7(3) Uiso 1 1 calc R . .
O31 O 0.23267(16) 0.44701(15) 0.04303(5) 0.0491(10) Uani 1 1 d . . .
O32 O 0.29146(15) 0.45598(14) 0.06752(5) 0.0461(9) Uani 1 1 d . . .
O2 O 0.22335(13) 0.33867(13) 0.06426(4) 0.0325(8) Uani 1 1 d . . .
C31 C 0.2776(2) 0.4741(2) 0.05232(9) 0.0447(14) Uani 1 1 d . . .
C32 C 0.3212(3) 0.5325(3) 0.04537(11) 0.073(2) Uani 1 1 d . . .
C33 C 0.3656(6) 0.5280(7) 0.0355(3) 0.221(9) Uani 1 1 d . . .
H33A H 0.3506 0.5037 0.0240 0.23(8) Uiso 1 1 calc R . .
H33B H 0.3815 0.5129 0.0447 0.27(9) Uiso 1 1 calc R . .
H33C H 0.3942 0.5646 0.0312 0.20(5) Uiso 1 1 calc R . .
C34 C 0.3439(7) 0.5710(4) 0.06426(19) 0.219(9) Uani 1 1 d . . .
H34A H 0.3141 0.5745 0.0703 2.0(18) Uiso 1 1 calc R . .
H34B H 0.3737 0.6075 0.0604 0.12(3) Uiso 1 1 calc R . .
H34C H 0.3580 0.5548 0.0738 0.32(10) Uiso 1 1 calc R . .
C35 C 0.2951(4) 0.5570(4) 0.0320(2) 0.133(4) Uani 1 1 d . . .
H35A H 0.2665 0.5600 0.0393 0.34(11) Uiso 1 1 calc R . .
H35B H 0.2786 0.5331 0.0205 0.17(5) Uiso 1 1 calc R . .
H35C H 0.3234 0.5937 0.0276 0.10(2) Uiso 1 1 calc R . .
O41 O 0.17256(14) 0.39749(14) 0.07997(5) 0.0400(9) Uani 1 1 d . . .
O42 O 0.13606(16) 0.37754(15) 0.11075(6) 0.0486(10) Uani 1 1 d . . .
C41 C 0.1460(2) 0.4036(2) 0.09446(8) 0.0388(13) Uani 1 1 d . . .
C42 C 0.1247(3) 0.4440(3) 0.09184(9) 0.0518(15) Uani 1 1 d . . .
C43 C 0.1645(4) 0.4929(3) 0.07826(14) 0.095(3) Uani 1 1 d . . .
H43A H 0.1675 0.4785 0.0655 0.11(3) Uiso 1 1 calc R . .
H43B H 0.2009 0.5129 0.0844 0.16(5) Uiso 1 1 calc R . .
H43C H 0.1499 0.5179 0.0764 0.15(4) Uiso 1 1 calc R . .
C44 C 0.1196(5) 0.4677(4) 0.11188(11) 0.098(3) Uani 1 1 d . . .
H44A H 0.0951 0.4374 0.1206 0.20(6) Uiso 1 1 calc R . .
H44B H 0.1043 0.4920 0.1097 0.09(2) Uiso 1 1 calc R . .
H44C H 0.1560 0.4887 0.1179 0.17(5) Uiso 1 1 calc R . .
C45 C 0.0670(4) 0.4112(4) 0.08198(16) 0.097(3) Uani 1 1 d . . .
H45A H 0.0423 0.3806 0.0905 0.12(4) Uiso 1 1 calc R . .
H45B H 0.0706 0.3967 0.0693 0.26(7) Uiso 1 1 calc R . .
H45C H 0.0519 0.4356 0.0799 0.13(3) Uiso 1 1 calc R . .
O61 O 0.33093(14) 0.39278(14) 0.09118(5) 0.0395(9) Uani 1 1 d . . .
O62 O 0.35946(15) 0.39026(16) 0.06010(5) 0.0485(10) Uani 1 1 d . . .
C61 C 0.3692(2) 0.4073(2) 0.07805(8) 0.0393(13) Uani 1 1 d . . .
C62 C 0.4295(2) 0.4466(2) 0.08441(8) 0.0479(15) Uani 1 1 d . . .
C63 C 0.4303(3) 0.4860(4) 0.10071(13) 0.089(3) Uani 1 1 d . . .
H63A H 0.4073 0.4642 0.1118 0.09(3) Uiso 1 1 calc R . .
H63B H 0.4158 0.5087 0.0954 0.16(5) Uiso 1 1 calc R . .
H63C H 0.4681 0.5098 0.1053 0.066(18) Uiso 1 1 calc R . .
C64 C 0.4524(3) 0.4108(3) 0.09263(14) 0.083(2) Uani 1 1 d . . .
H64A H 0.4521 0.3864 0.0823 0.12(3) Uiso 1 1 calc R . .
H64B H 0.4295 0.3887 0.1036 0.10(3) Uiso 1 1 calc R . .
H64C H 0.4903 0.4346 0.0972 0.10(3) Uiso 1 1 calc R . .
C65 C 0.4667(3) 0.4813(3) 0.06672(11) 0.080(2) Uani 1 1 d . . .
H65A H 0.4659 0.4564 0.0564 0.13(4) Uiso 1 1 calc R . .
H65B H 0.5047 0.5045 0.0713 0.09(2) Uiso 1 1 calc R . .
H65C H 0.4529 0.5045 0.0614 0.13(4) Uiso 1 1 calc R . .
O51 O 0.37022(17) 0.36169(18) 0.13677(6) 0.0596(11) Uani 1 1 d . . .
N51 N 0.38713(19) 0.35146(19) 0.15353(7) 0.0476(12) Uani 1 1 d . . .
C51 C 0.3979(3) 0.3038(2) 0.15548(9) 0.0567(16) Uani 1 1 d . . .
C52 C 0.4378(3) 0.3092(4) 0.13859(11) 0.080(2) Uani 1 1 d . . .
H52A H 0.4190 0.3032 0.1259 0.14(3) Uiso 1 1 calc R . .
H52B H 0.4491 0.2816 0.1404 0.09(2) Uiso 1 1 calc R . .
H52C H 0.4703 0.3461 0.1388 0.06(2) Uiso 1 1 calc R . .
C53 C 0.3414(3) 0.2505(3) 0.15328(12) 0.078(2) Uani 1 1 d . . .
H53A H 0.3282 0.2475 0.1397 0.10(3) Uiso 1 1 calc R . .
H53B H 0.3149 0.2517 0.1624 0.08(2) Uiso 1 1 calc R . .
H53C H 0.3453 0.2185 0.1563 0.16(4) Uiso 1 1 calc R . .
C54 C 0.4242(3) 0.3140(3) 0.17728(9) 0.0630(18) Uani 1 1 d . . .
C55 C 0.3895(6) 0.2682(3) 0.19230(11) 0.115(4) Uani 1 1 d . . .
H55A H 0.4083 0.2775 0.2051 0.10(3) Uiso 1 1 calc R . .
H55B H 0.3850 0.2331 0.1876 0.10(2) Uiso 1 1 calc R . .
H55C H 0.3533 0.2651 0.1937 0.15(5) Uiso 1 1 calc R . .
C56 C 0.4845(4) 0.3285(5) 0.17794(15) 0.102(3) Uani 1 1 d . . .
H56A H 0.4969 0.3332 0.1917 0.13(3) Uiso 1 1 calc R . .
H56B H 0.5071 0.3628 0.1707 0.08(3) Uiso 1 1 calc R . .
H56C H 0.4881 0.2987 0.1719 0.07(2) Uiso 1 1 calc R . .
N52 N 0.42252(19) 0.36503(19) 0.18355(7) 0.0488(12) Uani 1 1 d . . .
O52 O 0.43959(18) 0.38624(16) 0.20117(6) 0.0593(11) Uani 1 1 d . . .
C57 C 0.4001(2) 0.3838(2) 0.16991(8) 0.0438(14) Uani 1 1 d . . .
C58 C 0.3917(3) 0.4326(3) 0.17178(10) 0.0569(16) Uani 1 1 d . . .
H58A H 0.3746 0.4363 0.1598 0.16(4) Uiso 1 1 calc R . .
H58B H 0.4274 0.4660 0.1738 0.09(2) Uiso 1 1 calc R . .
H58C H 0.3677 0.4272 0.1831 0.18(4) Uiso 1 1 calc R . .

loop_
_atom_site_aniso_label
_atom_site_aniso_U_11
_atom_site_aniso_U_22
_atom_site_aniso_U_33
_atom_site_aniso_U_23
_atom_site_aniso_U_13
_atom_site_aniso_U_12
Mn1 0.0386(5) 0.0380(5) 0.0330(5) -0.0006(3) -0.0039(4) 0.0158(4)
Mn2 0.0363(5) 0.0291(5) 0.0289(4) -0.0047(3) -0.0029(3) 0.0142(4)
Mn3 0.0481(5) 0.0466(5) 0.0299(5) -0.0080(4) -0.0061(4) 0.0288(4)
O11 0.076(3) 0.086(3) 0.039(2) 0.011(2) 0.012(2) 0.051(3)
O12 0.070(3) 0.080(3) 0.038(2) -0.010(2) -0.008(2) 0.047(3)
C11 0.061(4) 0.069(4) 0.033(3) -0.004(3) 0.000(3) 0.028(4)
C12 0.072(5) 0.161(8) 0.042(4) 0.005(5) 0.003(4) 0.068(6)
C13 0.29(2) 0.29(2) 0.073(8) -0.080(10) -0.037(11) 0.13(2)
C14 0.115(9) 0.43(3) 0.098(8) 0.139(12) 0.051(7) 0.105(14)
C15 0.209(16) 0.67(4) 0.059(7) 0.115(13) 0.046(8) 0.31(2)
O21 0.059(2) 0.043(2) 0.037(2) -0.0125(17) -0.0120(19) 0.027(2)
O22 0.063(3) 0.054(2) 0.042(2) -0.0202(19) -0.0132(19) 0.035(2)
C21 0.050(4) 0.052(4) 0.045(4) -0.018(3) -0.006(3) 0.033(3)
C22 0.089(5) 0.071(5) 0.070(5) -0.043(4) -0.033(4) 0.059(4)
C23 0.54(3) 0.35(2) 0.43(3) -0.36(2) -0.42(3) 0.40(2)
C24 0.114(10) 0.100(8) 0.37(2) -0.148(11) 0.018(12) 0.014(8)
C25 0.39(2) 0.157(12) 0.113(9) -0.067(8) 0.033(12) 0.152(15)
O31 0.046(2) 0.041(2) 0.046(2) 0.0059(18) -0.0062(19) 0.0107(19)
O32 0.046(2) 0.035(2) 0.047(2) 0.0056(18) -0.0004(18) 0.0127(18)
O2 0.0340(19) 0.0331(19) 0.0271(18) -0.0016(14) -0.0015(15) 0.0142(16)
C31 0.041(3) 0.035(3) 0.052(4) 0.008(3) 0.005(3) 0.015(3)
C32 0.049(4) 0.058(4) 0.088(5) 0.034(4) -0.004(4) 0.008(3)
C33 0.108(9) 0.190(14) 0.35(2) 0.182(19) 0.140(12) 0.065(11)
C34 0.266(17) 0.050(6) 0.171(11) 0.034(7) -0.103(12) -0.048(8)
C35 0.102(7) 0.061(6) 0.181(10) 0.061(7) -0.036(8) 0.000(5)
O41 0.044(2) 0.046(2) 0.036(2) -0.0024(17) 0.0011(17) 0.0270(18)
O42 0.060(3) 0.050(2) 0.048(2) 0.0095(19) 0.0125(19) 0.037(2)
C41 0.038(3) 0.041(3) 0.038(3) -0.003(3) -0.004(3) 0.020(3)
C42 0.062(4) 0.059(4) 0.050(4) 0.003(3) 0.005(3) 0.042(3)
C43 0.135(9) 0.069(5) 0.106(7) 0.035(5) 0.042(6) 0.071(6)
C44 0.174(9) 0.131(7) 0.065(5) -0.004(6) 0.008(6) 0.134(8)
C45 0.085(6) 0.106(7) 0.127(8) 0.008(7) -0.013(6) 0.068(6)
O61 0.036(2) 0.044(2) 0.036(2) -0.0054(16) -0.0014(17) 0.0178(17)
O62 0.040(2) 0.059(2) 0.035(2) -0.0167(19) -0.0033(17) 0.0164(19)
C61 0.039(3) 0.034(3) 0.045(3) -0.007(3) -0.003(3) 0.019(3)
C62 0.035(3) 0.052(4) 0.044(3) -0.012(3) -0.005(3) 0.011(3)
C63 0.060(5) 0.081(5) 0.088(6) -0.048(5) -0.007(5) 0.007(5)
C64 0.058(5) 0.080(5) 0.108(7) -0.003(6) -0.025(5) 0.031(4)
C65 0.045(4) 0.082(5) 0.078(5) -0.005(5) -0.006(4) 0.005(4)
O51 0.060(3) 0.072(3) 0.050(3) -0.008(2) -0.018(2) 0.035(2)
N51 0.055(3) 0.048(3) 0.043(3) -0.007(2) -0.019(2) 0.028(2)
C51 0.075(4) 0.049(4) 0.051(4) -0.009(3) -0.017(3) 0.034(4)
C52 0.099(6) 0.096(6) 0.067(5) -0.013(4) -0.001(4) 0.064(6)
C53 0.097(6) 0.063(5) 0.077(5) -0.017(4) -0.029(5) 0.041(5)
C54 0.089(5) 0.054(4) 0.057(4) -0.018(3) -0.022(4) 0.044(4)
C55 0.211(13) 0.052(5) 0.065(6) -0.009(4) -0.044(6) 0.053(6)
C56 0.108(7) 0.135(9) 0.107(7) -0.050(7) -0.046(6) 0.095(7)
N52 0.054(3) 0.048(3) 0.045(3) -0.009(2) -0.017(2) 0.026(2)
O52 0.080(3) 0.052(2) 0.044(2) -0.009(2) -0.021(2) 0.031(2)
C57 0.040(3) 0.045(3) 0.043(3) -0.006(3) -0.007(3) 0.019(3)
C58 0.067(4) 0.053(4) 0.055(4) -0.009(3) -0.015(4) 0.033(4)

loop_
_atom_type_symbol
_atom_type_description
_atom_type_scat_dispersion_real
_atom_type_scat_dispersion_imag
_atom_type_scat_source
C C 0.0033 0.0016 'International Tables Vol C Tables 4.2.6.8 and 6.1.1.4'
H H 0.0000 0.0000 'International Tables Vol C Tables 4.2.6.8 and 6.1.1.4'
O O 0.0106 0.0060 'International Tables Vol C Tables 4.2.6.8 and 6.1.1.4'
Mn Mn 0.3368 0.7283 'International Tables Vol C Tables 4.2.6.8 and 6.1.1.4'
N N 0.0061 0.0033 'International Tables Vol C Tables 4.2.6.8 and 6.1.1.4'

loop_
_geom_angle_atom_site_label_1
_geom_angle_atom_site_label_2
_geom_angle_atom_site_label_3
_geom_angle
_geom_angle_site_symmetry_1
_geom_angle_site_symmetry_3
_geom_angle_publ_flag
O42 Mn1 O12 105.00(16) 17_554 17_554 ?
O42 Mn1 O31 163.58(15) 17_554 . ?
O12 Mn1 O31 85.98(16) 17_554 . ?
O42 Mn1 O2 96.32(13) 17_554 . ?
O12 Mn1 O2 95.14(14) 17_554 . ?
O31 Mn1 O2 94.77(13) . . ?
O42 Mn1 O41 89.62(14) 17_554 . ?
O12 Mn1 O41 164.31(15) 17_554 . ?
O31 Mn1 O41 81.06(13) . . ?
O2 Mn1 O41 77.28(12) . . ?
O42 Mn1 O52 81.03(15) 17_554 30_455 ?
O12 Mn1 O52 90.89(15) 17_554 30_455 ?
O31 Mn1 O52 86.71(15) . 30_455 ?
O2 Mn1 O52 173.87(13) . 30_455 ?
O41 Mn1 O52 97.11(13) . 30_455 ?
O42 Mn1 Mn2 107.27(10) 17_554 . ?
O12 Mn1 Mn2 122.79(12) 17_554 . ?
O31 Mn1 Mn2 75.47(10) . . ?
O2 Mn1 Mn2 35.92(8) . . ?
O41 Mn1 Mn2 45.06(9) . . ?
O52 Mn1 Mn2 139.67(10) 30_455 . ?
O2 Mn2 O2 84.67(13) . 17_554 ?
O2 Mn2 O21 172.94(15) . . ?
O2 Mn2 O21 95.49(14) 17_554 . ?
O2 Mn2 O32 94.12(14) . . ?
O2 Mn2 O32 172.46(15) 17_554 . ?
O21 Mn2 O32 86.62(15) . . ?
O2 Mn2 O41 85.35(13) . . ?
O2 Mn2 O41 98.12(13) 17_554 . ?
O21 Mn2 O41 87.65(14) . . ?
O32 Mn2 O41 89.19(14) . . ?
O2 Mn2 O61 97.84(13) . . ?
O2 Mn2 O61 84.58(13) 17_554 . ?
O21 Mn2 O61 89.20(14) . . ?
O32 Mn2 O61 88.22(14) . . ?
O41 Mn2 O61 176.03(13) . . ?
O2 Mn2 Mn2 42.42(9) . 17_554 ?
O2 Mn2 Mn2 42.25(9) 17_554 17_554 ?
O21 Mn2 Mn2 137.33(12) . 17_554 ?
O32 Mn2 Mn2 136.04(11) . 17_554 ?
O41 Mn2 Mn2 92.49(9) . 17_554 ?
O61 Mn2 Mn2 91.47(9) . 17_554 ?
O2 Mn2 Mn1 42.81(10) . . ?
O2 Mn2 Mn1 106.60(10) 17_554 . ?
O21 Mn2 Mn1 130.97(11) . . ?
O32 Mn2 Mn1 77.08(11) . . ?
O41 Mn2 Mn1 46.89(9) . . ?
O61 Mn2 Mn1 135.13(9) . . ?
Mn2 Mn2 Mn1 72.52(3) 17_554 . ?
O2 Mn2 Mn3 105.99(10) . . ?
O2 Mn2 Mn3 41.94(10) 17_554 . ?
O21 Mn2 Mn3 78.44(11) . . ?
O32 Mn2 Mn3 132.09(11) . . ?
O41 Mn2 Mn3 134.53(9) . . ?
O61 Mn2 Mn3 46.86(9) . . ?
Mn2 Mn2 Mn3 71.37(3) 17_554 . ?
Mn1 Mn2 Mn3 143.89(3) . . ?
O11 Mn3 O62 101.88(16) . 17_554 ?
O11 Mn3 O22 89.90(16) . . ?
O62 Mn3 O22 162.95(16) 17_554 . ?
O11 Mn3 O2 95.58(14) . 17_554 ?
O62 Mn3 O2 99.42(13) 17_554 17_554 ?
O22 Mn3 O2 91.56(13) . 17_554 ?
O11 Mn3 O51 88.91(16) . . ?
O62 Mn3 O51 83.86(14) 17_554 . ?
O22 Mn3 O51 84.08(15) . . ?
O2 Mn3 O51 173.74(14) 17_554 . ?
O11 Mn3 O61 169.30(15) . . ?
O62 Mn3 O61 86.96(13) 17_554 . ?
O22 Mn3 O61 82.86(14) . . ?
O2 Mn3 O61 76.83(12) 17_554 . ?
O51 Mn3 O61 98.11(14) . . ?
O11 Mn3 Mn2 125.50(12) . . ?
O62 Mn3 Mn2 107.56(10) 17_554 . ?
O22 Mn3 Mn2 74.30(10) . . ?
O2 Mn3 Mn2 35.64(8) 17_554 . ?
O51 Mn3 Mn2 138.26(11) . . ?
O61 Mn3 Mn2 44.81(8) . . ?
C11 O11 Mn3 128.9(4) . . ?
C11 O12 Mn1 129.4(4) . 17_554 ?
O12 C11 O11 125.6(5) . . ?
O12 C11 C12 118.1(6) . . ?
O11 C11 C12 116.3(6) . . ?
C15 C12 C14 128.3(10) . . ?
C15 C12 C11 113.0(7) . . ?
C14 C12 C11 112.3(7) . . ?
C15 C12 C13 96.7(13) . . ?
C14 C12 C13 96.0(14) . . ?
C11 C12 C13 103.1(8) . . ?
C21 O21 Mn2 132.8(4) . . ?
C21 O22 Mn3 128.8(3) . . ?
O22 C21 O21 125.3(5) . . ?
O22 C21 C22 117.9(5) . . ?
O21 C21 C22 116.9(5) . . ?
C23 C22 C24 109.9(12) . . ?
C23 C22 C25 114.5(12) . . ?
C24 C22 C25 103.6(12) . . ?
C23 C22 C21 112.0(6) . . ?
C24 C22 C21 108.3(6) . . ?
C25 C22 C21 108.1(7) . . ?
C31 O31 Mn1 127.2(3) . . ?
C31 O32 Mn2 133.4(3) . . ?
Mn2 O2 Mn2 95.33(14) . 17_554 ?
Mn2 O2 Mn3 118.70(15) . 17_554 ?
Mn2 O2 Mn3 102.41(14) 17_554 17_554 ?
Mn2 O2 Mn1 101.27(14) . . ?
Mn2 O2 Mn1 119.72(15) 17_554 . ?
Mn3 O2 Mn1 118.03(14) 17_554 . ?
O31 C31 O32 124.6(5) . . ?
O31 C31 C32 120.3(5) . . ?
O32 C31 C32 115.2(5) . . ?
C33 C32 C35 112.4(11) . . ?
C33 C32 C31 107.7(8) . . ?
C35 C32 C31 110.8(6) . . ?
C33 C32 C34 110.8(13) . . ?
C35 C32 C34 107.1(9) . . ?
C31 C32 C34 108.0(6) . . ?
C41 O41 Mn2 121.1(3) . . ?
C41 O41 Mn1 147.2(3) . . ?
Mn2 O41 Mn1 88.04(12) . . ?
C41 O42 Mn1 130.7(3) . 17_554 ?
O42 C41 O41 123.8(5) . . ?
O42 C41 C42 118.0(5) . . ?
O41 C41 C42 118.1(5) . . ?
C45 C42 C41 106.7(5) . . ?
C45 C42 C44 109.8(7) . . ?
C41 C42 C44 111.7(5) . . ?
C45 C42 C43 109.8(7) . . ?
C41 C42 C43 110.3(5) . . ?
C44 C42 C43 108.6(7) . . ?
C61 O61 Mn2 122.9(3) . . ?
C61 O61 Mn3 146.0(3) . . ?
Mn2 O61 Mn3 88.33(12) . . ?
C61 O62 Mn3 129.5(3) . 17_554 ?
O62 C61 O61 123.2(5) . . ?
O62 C61 C62 118.7(5) . . ?
O61 C61 C62 118.1(5) . . ?
C64 C62 C61 107.6(5) . . ?
C64 C62 C63 110.0(6) . . ?
C61 C62 C63 108.9(5) . . ?
C64 C62 C65 108.5(6) . . ?
C61 C62 C65 112.2(5) . . ?
C63 C62 C65 109.6(6) . . ?
N51 O51 Mn3 141.0(4) . . ?
O51 N51 C57 124.4(5) . . ?
O51 N51 C51 121.3(4) . . ?
C57 N51 C51 114.2(4) . . ?
N51 C51 C52 107.5(5) . . ?
N51 C51 C53 106.4(5) . . ?
C52 C51 C53 111.2(6) . . ?
N51 C51 C54 101.5(4) . . ?
C52 C51 C54 114.7(6) . . ?
C53 C51 C54 114.5(6) . . ?
C56 C54 N52 107.0(6) . . ?
C56 C54 C55 110.7(8) . . ?
N52 C54 C55 107.2(6) . . ?
C56 C54 C51 114.8(6) . . ?
N52 C54 C51 101.5(5) . . ?
C55 C54 C51 114.7(6) . . ?
O52 N52 C57 125.3(5) . . ?
O52 N52 C54 120.4(4) . . ?
C57 N52 C54 114.2(5) . . ?
N52 O52 Mn1 137.5(3) . 36 ?
N52 C57 N51 108.6(5) . . ?
N52 C57 C58 127.2(5) . . ?
N51 C57 C58 124.2(5) . . ?

loop_
_geom_bond_atom_site_label_1
_geom_bond_atom_site_label_2
_geom_bond_distance
_geom_bond_site_symmetry_2
_geom_bond_publ_flag
Mn1 O42 2.115(4) 17_554 ?
Mn1 O12 2.110(4) 17_554 ?
Mn1 O31 2.140(4) . ?
Mn1 O2 2.191(3) . ?
Mn1 O41 2.310(3) . ?
Mn1 O52 2.316(4) 30_455 ?
Mn1 Mn2 3.1623(11) . ?
Mn2 O2 1.892(3) . ?
Mn2 O2 1.898(3) 17_554 ?
Mn2 O21 1.945(3) . ?
Mn2 O32 1.949(4) . ?
Mn2 O41 2.240(3) . ?
Mn2 O61 2.243(3) . ?
Mn2 Mn2 2.8013(14) 17_554 ?
Mn2 Mn3 3.1811(11) . ?
Mn3 O11 2.114(4) . ?
Mn3 O62 2.126(3) 17_554 ?
Mn3 O22 2.149(4) . ?
Mn3 O2 2.177(3) 17_554 ?
Mn3 O51 2.269(4) . ?
Mn3 O61 2.322(4) . ?
O11 C11 1.265(7) . ?
O12 C11 1.244(7) . ?
O12 Mn1 2.110(4) 17_554 ?
C11 C12 1.528(9) . ?
C12 C15 1.408(12) . ?
C12 C14 1.424(12) . ?
C12 C13 1.644(17) . ?
O21 C21 1.253(6) . ?
O22 C21 1.247(6) . ?
C21 C22 1.522(7) . ?
C22 C23 1.382(12) . ?
C22 C24 1.458(12) . ?
C22 C25 1.541(13) . ?
O31 C31 1.241(6) . ?
O32 C31 1.267(6) . ?
O2 Mn2 1.898(3) 17_554 ?
O2 Mn3 2.177(3) 17_554 ?
C31 C32 1.517(8) . ?
C32 C33 1.445(14) . ?
C32 C35 1.499(10) . ?
C32 C34 1.560(13) . ?
O41 C41 1.271(6) . ?
O42 C41 1.253(6) . ?
O42 Mn1 2.115(4) 17_554 ?
C41 C42 1.500(7) . ?
C42 C45 1.526(10) . ?
C42 C44 1.523(9) . ?
C42 C43 1.532(9) . ?
O61 C61 1.268(6) . ?
O62 C61 1.263(6) . ?
O62 Mn3 2.125(3) 17_554 ?
C61 C62 1.519(7) . ?
C62 C64 1.509(9) . ?
C62 C63 1.526(8) . ?
C62 C65 1.538(8) . ?
O51 N51 1.292(5) . ?
N51 C57 1.337(6) . ?
N51 C51 1.485(7) . ?
C51 C52 1.524(9) . ?
C51 C53 1.519(9) . ?
C51 C54 1.582(8) . ?
C54 C56 1.499(10) . ?
C54 N52 1.485(7) . ?
C54 C55 1.513(10) . ?
N52 O52 1.289(5) . ?
N52 C57 1.337(7) . ?
O52 Mn1 2.316(4) 36 ?
C57 C58 1.476(8) . ?
